data_7040755
loop_
_publ_author_name
'Suhr, Kristin J.'
'Bastatas, Lyndon D.'
'Shen, Yulong'
'Mitchell, Lauren A.'
'Frazier, Gary A.'
'Taylor, David W.'
'Slinker, Jason D.'
'Holliday, Bradley J.'

_publ_section_title
;
 Phenyl substitution of cationic bis-cyclometalated iridium(iii) complexes
 for iTMC-LEECs.
;
_journal_issue 44
_journal_name_full 'Dalton transactions (Cambridge, England : 2003)'
_journal_page_first 17807
_journal_page_last 17823
_journal_paper_doi 10.1039/c6dt03415b
_journal_volume 45
_journal_year 2016
_chemical_formula_moiety '2 C17 H12 N, C22 H16 N2, Ir, P F6, C H2 Cl2'
_chemical_formula_sum 'C57 H42 Cl2 F6 Ir N4 P'
_chemical_formula_weight 1191.01
_chemical_name_systematic
'[(4,4'-diphenyl-2,2'-bipyridine)-bis-(2-[(1,1'-biphenyl)-3-yl]pyridine)-iridium(III)] hexafluorophosphate'
_space_group_crystal_system monoclinic
_space_group_IT_number 14
_space_group_name_Hall '-P 2ybc'
_space_group_name_H-M_alt 'P 1 21/c 1'
_symmetry_space_group_name_Hall '-P 2ybc'
_symmetry_space_group_name_H-M 'P 1 21/c 1'
_atom_sites_solution_hydrogens geom
_audit_creation_method SHELXL-2013
_audit_update_record
;
2015-03-24 deposited with the CCDC.
2016-09-27 downloaded from the CCDC.
;
_cell_angle_alpha 90
_cell_angle_beta 128.806(19)
_cell_angle_gamma 90
_cell_formula_units_Z 4
_cell_length_a 18.052(8)
_cell_length_b 12.858(6)
_cell_length_c 26.756(9)
_cell_measurement_reflns_used 9741
_cell_measurement_temperature 153(2)
_cell_measurement_theta_max 27.5
_cell_measurement_theta_min 1.4
_cell_volume 4840(4)
_computing_cell_refinement 'CrystalClear 1.40 (Rigaku Inc., 2008)'
_computing_data_collection 'CrystalClear 1.40 (Rigaku Inc., 2008)'
_computing_data_reduction 'CrystalClear 1.40 (Rigaku Inc., 2008)'
_computing_molecular_graphics 'Ortep3v2 (Farrugia, 1997)'
_computing_publication_material 'SHELXL-97 (Sheldrick, 1997)'
_computing_structure_refinement 'SHELXL-97 (Sheldrick, 1997)'
_computing_structure_solution
;
SIR97 - Altomare A., Burla M.C., Camalli M., Cascarano G.L., Giacovazzo C., 
Guagliardi A., Moliterni A.G.G., Polidori G.,Spagna R.
;
_diffrn_ambient_temperature 153(2)
_diffrn_measured_fraction_theta_full 0.972
_diffrn_measured_fraction_theta_max 1.000
_diffrn_measurement_device_type 'Rigaku SCX-Mini with Mercury 2+ CCD'
_diffrn_measurement_method \w-scans
_diffrn_radiation_type MoK\a
_diffrn_radiation_wavelength 0.71075
_diffrn_reflns_av_R_equivalents 0.1184
_diffrn_reflns_av_unetI/netI 0.0939
_diffrn_reflns_Laue_measured_fraction_full 0.972
_diffrn_reflns_Laue_measured_fraction_max 1.000
_diffrn_reflns_limit_h_max 21
_diffrn_reflns_limit_h_min -21
_diffrn_reflns_limit_k_max 15
_diffrn_reflns_limit_k_min -15
_diffrn_reflns_limit_l_max 31
_diffrn_reflns_limit_l_min -31
_diffrn_reflns_number 41731
_diffrn_reflns_point_group_measured_fraction_full 0.972
_diffrn_reflns_point_group_measured_fraction_max 1.000
_diffrn_reflns_theta_full 25.242
_diffrn_reflns_theta_max 24.997
_diffrn_reflns_theta_min 1.946
_diffrn_source 'sealed tube'
_exptl_absorpt_coefficient_mu 2.970
_exptl_absorpt_correction_T_max 1.00
_exptl_absorpt_correction_T_min 0.794
_exptl_absorpt_correction_type multi-scan
_exptl_absorpt_process_details
;
Abscor. T. Higashi (2001). The Rigaku Corporation, Tokyo, Japan.
;
_exptl_crystal_colour orange
_exptl_crystal_density_diffrn 1.635
_exptl_crystal_description platelet
_exptl_crystal_F_000 2368
_exptl_crystal_preparation Luminescent
_exptl_crystal_recrystallization_method 'Re-crystallisation from solvent: Dichloromethane/Diethyl Ether'
_exptl_crystal_size_max 0.280
_exptl_crystal_size_mid 0.080
_exptl_crystal_size_min 0.050
_refine_diff_density_max 1.558
_refine_diff_density_min -1.647
_refine_diff_density_rms 0.134
_refine_ls_extinction_method none
_refine_ls_goodness_of_fit_ref 1.065
_refine_ls_hydrogen_treatment constr
_refine_ls_matrix_type full
_refine_ls_number_parameters 640
_refine_ls_number_reflns 8524
_refine_ls_number_restraints 0
_refine_ls_restrained_S_all 1.065
_refine_ls_R_factor_all 0.0852
_refine_ls_R_factor_gt 0.0539
_refine_ls_shift/su_max 0.000
_refine_ls_shift/su_mean 0.000
_refine_ls_structure_factor_coef Fsqd
_refine_ls_weighting_details 'w=1/[\s^2^(Fo^2^)+(0.0593P)^2^] where P=(Fo^2^+2Fc^2^)/3'
_refine_ls_weighting_scheme calc
_refine_ls_wR_factor_gt 0.1220
_refine_ls_wR_factor_ref 0.1447
_reflns_Friedel_coverage 0.000
_reflns_number_gt 6236
_reflns_number_total 8524
_reflns_threshold_expression 'I > 2\s(I)'
_cod_data_source_file c6dt03415b2.cif
_cod_data_source_block shelx
_cod_depositor_comments 'Adding full bibliography for 7040751--7040757.cif.'
_cod_database_code 7040755
_shelx_space_group_comment
;
The symmetry employed for this shelxl refinement is uniquely defined
by the following loop, which should always be used as a source of
symmetry information in preference to the above space-group names.
They are only intended as comments.
;
_shelx_estimated_absorpt_t_min 0.490
_shelx_estimated_absorpt_t_max 0.866
_shelxl_version_number 2013-4

loop_
_space_group_symop_operation_xyz
'x, y, z'
'-x, y+1/2, -z+1/2'
'-x, -y, -z'
'x, -y-1/2, z-1/2'

loop_
_atom_site_label
_atom_site_type_symbol
_atom_site_fract_x
_atom_site_fract_y
_atom_site_fract_z
_atom_site_U_iso_or_equiv
_atom_site_adp_type
_atom_site_occupancy
_atom_site_site_symmetry_order
_atom_site_calc_flag
_atom_site_refinement_flags_posn
_atom_site_refinement_flags_adp
C1 C 0.5562(6) 0.1763(7) 0.7731(4) 0.0340(19) Uani 1 1 d . .
C2 C 0.4896(6) 0.0990(6) 0.7350(4) 0.034(2) Uani 1 1 d . .
H2 H 0.5006 0.0520 0.7129 0.041 Uiso 1 1 calc R U
C3 C 0.4078(6) 0.0889(6) 0.7286(4) 0.036(2) Uani 1 1 d . .
H3 H 0.3633 0.0361 0.7014 0.044 Uiso 1 1 calc R U
C4 C 0.3884(6) 0.1555(7) 0.7615(4) 0.034(2) Uani 1 1 d . .
C5 C 0.4575(6) 0.2286(6) 0.8027(4) 0.0322(19) Uani 1 1 d . .
H5 H 0.4482 0.2721 0.8271 0.039 Uiso 1 1 calc R U
C6 C 0.5397(6) 0.2398(6) 0.8093(4) 0.0309(19) Uani 1 1 d . .
C7 C 0.6135(6) 0.3186(7) 0.8500(4) 0.0324(19) Uani 1 1 d . .
C8 C 0.6184(6) 0.3841(7) 0.8934(4) 0.035(2) Uani 1 1 d . .
H8 H 0.5698 0.3817 0.8974 0.042 Uiso 1 1 calc R U
C9 C 0.6934(6) 0.4524(7) 0.9306(4) 0.047(2) Uani 1 1 d . .
H9 H 0.6966 0.4975 0.9600 0.056 Uiso 1 1 calc R U
C10 C 0.7641(6) 0.4540(7) 0.9241(4) 0.041(2) Uani 1 1 d . .
H10 H 0.8173 0.4991 0.9499 0.049 Uiso 1 1 calc R U
C11 C 0.7564(5) 0.3900(6) 0.8802(4) 0.0306(19) Uani 1 1 d . .
H11 H 0.8044 0.3927 0.8757 0.037 Uiso 1 1 calc R U
C12 C 0.7483(6) 0.1112(6) 0.8375(4) 0.033(2) Uani 1 1 d . .
C13 C 0.8047(6) 0.1103(6) 0.9052(4) 0.0307(19) Uani 1 1 d . .
H13 H 0.8092 0.1719 0.9266 0.037 Uiso 1 1 calc R U
C14 C 0.8531(6) 0.0230(7) 0.9410(4) 0.038(2) Uani 1 1 d . .
H14 H 0.8905 0.0260 0.9864 0.046 Uiso 1 1 calc R U
C15 C 0.8482(6) -0.0700(7) 0.9121(4) 0.035(2) Uani 1 1 d . .
C16 C 0.7956(6) -0.0701(6) 0.8458(4) 0.0325(19) Uani 1 1 d . .
H16 H 0.7922 -0.1319 0.8250 0.039 Uiso 1 1 calc R U
C17 C 0.7476(6) 0.0188(6) 0.8091(4) 0.0303(18) Uani 1 1 d . .
C18 C 0.6914(6) 0.0218(6) 0.7400(4) 0.0291(18) Uani 1 1 d . .
C19 C 0.6820(6) -0.0581(6) 0.7009(4) 0.0327(19) Uani 1 1 d . .
H19 H 0.7162 -0.1212 0.7198 0.039 Uiso 1 1 calc R U
C20 C 0.6236(7) -0.0463(7) 0.6351(4) 0.044(2) Uani 1 1 d . .
H20 H 0.6181 -0.1004 0.6089 0.053 Uiso 1 1 calc R U
C21 C 0.5731(7) 0.0450(7) 0.6079(4) 0.044(2) Uani 1 1 d . .
H21 H 0.5309 0.0539 0.5627 0.053 Uiso 1 1 calc R U
C22 C 0.5855(6) 0.1234(7) 0.6482(4) 0.038(2) Uani 1 1 d . .
H22 H 0.5527 0.1873 0.6297 0.046 Uiso 1 1 calc R U
C23 C 0.8517(6) 0.2772(6) 0.7946(4) 0.036(2) Uani 1 1 d . .
H23 H 0.8826 0.2342 0.8316 0.043 Uiso 1 1 calc R U
C24 C 0.9042(6) 0.3134(7) 0.7774(4) 0.036(2) Uani 1 1 d . .
H24 H 0.9699 0.2972 0.8027 0.043 Uiso 1 1 calc R U
C25 C 0.8595(6) 0.3752(6) 0.7216(4) 0.0322(19) Uani 1 1 d . .
C26 C 0.7641(6) 0.3984(6) 0.6888(4) 0.0324(19) Uani 1 1 d . .
H26 H 0.7311 0.4387 0.6506 0.039 Uiso 1 1 calc R U
C27 C 0.7156(6) 0.3634(6) 0.7108(4) 0.0298(18) Uani 1 1 d . .
C28 C 0.6158(6) 0.3905(6) 0.6793(4) 0.0288(18) Uani 1 1 d . .
C29 C 0.5647(5) 0.4645(6) 0.6300(4) 0.0315(19) Uani 1 1 d . .
H29 H 0.5936 0.4970 0.6142 0.038 Uiso 1 1 calc R U
C30 C 0.4713(6) 0.4909(6) 0.6040(4) 0.035(2) Uani 1 1 d . .
C31 C 0.4328(6) 0.4385(6) 0.6285(4) 0.035(2) Uani 1 1 d . .
H31 H 0.3699 0.4535 0.6127 0.042 Uiso 1 1 calc R U
C32 C 0.4864(6) 0.3646(7) 0.6761(4) 0.037(2) Uani 1 1 d . .
H32 H 0.4580 0.3295 0.6915 0.044 Uiso 1 1 calc R U
C33 C 0.2966(6) 0.1469(6) 0.7505(4) 0.0331(19) Uani 1 1 d . .
C34 C 0.2133(7) 0.1121(7) 0.6910(4) 0.043(2) Uani 1 1 d . .
H34 H 0.2155 0.0957 0.6574 0.052 Uiso 1 1 calc R U
C35 C 0.1301(6) 0.1017(8) 0.6810(5) 0.048(2) Uani 1 1 d . .
H35 H 0.0759 0.0749 0.6413 0.057 Uiso 1 1 calc R U
C36 C 0.1233(6) 0.1300(7) 0.7286(4) 0.042(2) Uani 1 1 d . .
H36 H 0.0648 0.1233 0.7213 0.051 Uiso 1 1 calc R U
C37 C 0.2032(7) 0.1680(7) 0.7862(4) 0.039(2) Uani 1 1 d . .
H37 H 0.1990 0.1899 0.8182 0.047 Uiso 1 1 calc R U
C38 C 0.2894(6) 0.1744(6) 0.7977(4) 0.036(2) Uani 1 1 d . .
H38 H 0.3443 0.1978 0.8383 0.043 Uiso 1 1 calc R U
C39 C 0.8978(6) -0.1669(7) 0.9521(4) 0.035(2) Uani 1 1 d . .
C40 C 0.8838(7) -0.2009(7) 0.9946(4) 0.048(2) Uani 1 1 d . .
H40 H 0.8447 -0.1617 1.0000 0.057 Uiso 1 1 calc R U
C41 C 0.9267(7) -0.2926(7) 1.0296(5) 0.053(3) Uani 1 1 d . .
H41 H 0.9155 -0.3159 1.0581 0.063 Uiso 1 1 calc R U
C42 C 0.9855(6) -0.3497(7) 1.0231(4) 0.046(2) Uani 1 1 d . .
H42 H 1.0148 -0.4121 1.0466 0.055 Uiso 1 1 calc R U
C43 C 1.0000(6) -0.3138(8) 0.9823(4) 0.047(2) Uani 1 1 d . .
H43 H 1.0404 -0.3522 0.9777 0.057 Uiso 1 1 calc R U
C44 C 0.9584(6) -0.2233(7) 0.9469(4) 0.038(2) Uani 1 1 d . .
H44 H 0.9711 -0.2000 0.9192 0.046 Uiso 1 1 calc R U
C45 C 0.9097(6) 0.4103(7) 0.6967(4) 0.036(2) Uani 1 1 d . .
C46 C 0.9901(7) 0.3608(8) 0.7126(5) 0.050(3) Uani 1 1 d . .
H46 H 1.0144 0.3026 0.7406 0.060 Uiso 1 1 calc R U
C47 C 1.0366(7) 0.3928(8) 0.6892(5) 0.050(3) Uani 1 1 d . .
H47 H 1.0902 0.3553 0.7000 0.060 Uiso 1 1 calc R U
C48 C 1.0043(7) 0.4805(8) 0.6496(5) 0.053(3) Uani 1 1 d . .
H48 H 1.0383 0.5062 0.6359 0.064 Uiso 1 1 calc R U
C49 C 0.9205(7) 0.5301(8) 0.6304(5) 0.050(2) Uani 1 1 d . .
H49 H 0.8947 0.5870 0.6015 0.059 Uiso 1 1 calc R U
C50 C 0.8764(7) 0.4939(8) 0.6548(5) 0.051(3) Uani 1 1 d . .
H50 H 0.8204 0.5281 0.6421 0.061 Uiso 1 1 calc R U
C51 C 0.4172(6) 0.5723(6) 0.5533(4) 0.0310(19) Uani 1 1 d . .
C52 C 0.4522(7) 0.6212(8) 0.5259(5) 0.061(3) Uani 1 1 d . .
H52 H 0.5126 0.6001 0.5392 0.073 Uiso 1 1 calc R U
C53 C 0.4047(9) 0.6985(9) 0.4806(5) 0.070(3) Uani 1 1 d . .
H53 H 0.4333 0.7320 0.4648 0.084 Uiso 1 1 calc R U
C54 C 0.3157(8) 0.7264(8) 0.4585(5) 0.057(3) Uani 1 1 d . .
H54 H 0.2811 0.7783 0.4263 0.068 Uiso 1 1 calc R U
C55 C 0.2764(7) 0.6785(9) 0.4834(5) 0.063(3) Uani 1 1 d . .
H55 H 0.2147 0.6970 0.4687 0.075 Uiso 1 1 calc R U
C56 C 0.3282(7) 0.6039(8) 0.5295(5) 0.060(3) Uani 1 1 d . .
H56 H 0.3005 0.5719 0.5463 0.072 Uiso 1 1 calc R U
C57 C 0.8287(10) 0.0049(10) 0.6375(6) 0.086(4) Uani 1 1 d . .
H57A H 0.8536 -0.0620 0.6608 0.104 Uiso 1 1 calc R U
H57B H 0.7593 -0.0027 0.6033 0.104 Uiso 1 1 calc R U
Cl1 Cl 0.8505(2) 0.1037(2) 0.69111(13) 0.0692(8) Uani 1 1 d . .
Cl2 Cl 0.8824(2) 0.0328(4) 0.60257(18) 0.1061(14) Uani 1 1 d . .
F1 F 0.3504(6) 0.1216(6) 0.4772(4) 0.110(3) Uani 1 1 d . .
F2 F 0.3435(6) 0.2693(9) 0.4312(3) 0.148(5) Uani 1 1 d . .
F3 F 0.2901(5) 0.3525(5) 0.4795(4) 0.112(3) Uani 1 1 d . .
F4 F 0.2120(4) 0.2198(6) 0.4145(3) 0.082(2) Uani 1 1 d . .
F5 F 0.3007(6) 0.1993(7) 0.5222(4) 0.113(3) Uani 1 1 d . .
F6 F 0.4280(4) 0.2649(5) 0.5361(3) 0.0642(17) Uani 1 1 d . .
Ir1 Ir 0.66352(2) 0.22550(2) 0.77480(2) 0.02775(12) Uani 1 1 d . .
N1 N 0.7589(5) 0.2988(4) 0.7625(3) 0.0256(15) Uani 1 1 d . .
N2 N 0.5762(5) 0.3394(5) 0.7018(3) 0.0324(16) Uani 1 1 d . .
N3 N 0.6823(5) 0.3222(5) 0.8425(3) 0.0319(16) Uani 1 1 d . .
N4 N 0.6418(5) 0.1129(5) 0.7123(3) 0.0337(16) Uani 1 1 d . .
P1 P 0.3201(2) 0.2421(2) 0.47613(12) 0.0496(7) Uani 1 1 d . .

loop_
_atom_site_aniso_label
_atom_site_aniso_U_11
_atom_site_aniso_U_22
_atom_site_aniso_U_33
_atom_site_aniso_U_23
_atom_site_aniso_U_13
_atom_site_aniso_U_12
C1 0.036(5) 0.032(5) 0.031(5) -0.004(4) 0.020(4) -0.002(4)
C2 0.050(6) 0.023(4) 0.032(5) -0.005(3) 0.027(5) -0.002(4)
C3 0.047(5) 0.025(5) 0.044(5) -0.003(4) 0.032(5) -0.007(4)
C4 0.032(5) 0.036(5) 0.037(5) 0.000(4) 0.023(4) -0.007(4)
C5 0.037(5) 0.028(4) 0.034(5) 0.002(4) 0.024(4) 0.007(4)
C6 0.043(5) 0.023(4) 0.028(4) 0.004(3) 0.023(4) 0.001(4)
C7 0.029(4) 0.032(5) 0.028(4) 0.004(4) 0.014(4) 0.007(4)
C8 0.037(5) 0.040(5) 0.037(5) 0.002(4) 0.027(4) 0.008(4)
C9 0.045(6) 0.036(5) 0.044(6) -0.006(4) 0.020(5) 0.003(5)
C10 0.036(5) 0.030(5) 0.033(5) -0.012(4) 0.011(4) 0.004(4)
C11 0.023(4) 0.029(5) 0.030(4) 0.008(4) 0.012(4) 0.006(4)
C12 0.044(5) 0.035(5) 0.034(5) 0.001(4) 0.031(5) -0.001(4)
C13 0.035(5) 0.032(5) 0.025(4) -0.003(4) 0.018(4) 0.000(4)
C14 0.044(5) 0.036(5) 0.027(5) 0.000(4) 0.019(4) 0.002(4)
C15 0.043(5) 0.032(5) 0.038(5) -0.002(4) 0.030(5) 0.001(4)
C16 0.034(5) 0.026(4) 0.041(5) -0.005(4) 0.026(4) 0.003(4)
C17 0.029(4) 0.032(5) 0.029(4) 0.001(4) 0.018(4) 0.003(4)
C18 0.033(5) 0.025(4) 0.036(5) -0.004(4) 0.025(4) -0.006(4)
C19 0.043(5) 0.020(4) 0.037(5) -0.005(4) 0.027(5) -0.001(4)
C20 0.065(6) 0.035(5) 0.041(5) -0.010(4) 0.037(5) -0.012(5)
C21 0.057(6) 0.038(5) 0.030(5) -0.003(4) 0.025(5) -0.003(5)
C22 0.055(6) 0.027(5) 0.032(5) -0.002(4) 0.026(5) -0.007(4)
C23 0.029(5) 0.030(5) 0.033(5) 0.011(4) 0.013(4) 0.006(4)
C24 0.029(5) 0.036(5) 0.038(5) 0.004(4) 0.020(4) 0.005(4)
C25 0.033(5) 0.030(5) 0.037(5) -0.003(4) 0.024(4) 0.003(4)
C26 0.041(5) 0.021(4) 0.044(5) -0.004(4) 0.030(5) -0.003(4)
C27 0.034(5) 0.028(4) 0.025(4) -0.002(3) 0.017(4) 0.003(4)
C28 0.035(5) 0.020(4) 0.035(5) -0.004(3) 0.024(4) 0.002(4)
C29 0.029(4) 0.037(5) 0.034(5) -0.003(4) 0.022(4) -0.003(4)
C30 0.044(5) 0.031(5) 0.026(4) -0.003(4) 0.020(4) 0.001(4)
C31 0.030(5) 0.036(5) 0.034(5) 0.003(4) 0.018(4) 0.004(4)
C32 0.035(5) 0.040(5) 0.034(5) 0.002(4) 0.022(4) -0.004(4)
C33 0.034(5) 0.024(4) 0.043(5) 0.003(4) 0.025(4) 0.000(4)
C34 0.052(6) 0.037(5) 0.048(6) 0.005(4) 0.034(5) 0.006(5)
C35 0.035(5) 0.056(6) 0.042(6) 0.006(5) 0.019(5) 0.000(5)
C36 0.033(5) 0.040(5) 0.047(6) 0.008(4) 0.022(5) 0.002(4)
C37 0.053(6) 0.028(5) 0.041(5) 0.003(4) 0.032(5) 0.002(4)
C38 0.045(5) 0.026(4) 0.043(5) -0.004(4) 0.030(5) -0.001(4)
C39 0.031(5) 0.034(5) 0.035(5) -0.003(4) 0.018(4) 0.001(4)
C40 0.052(6) 0.052(6) 0.049(6) 0.009(5) 0.036(5) 0.010(5)
C41 0.059(7) 0.045(6) 0.049(6) 0.010(5) 0.031(6) 0.000(5)
C42 0.039(5) 0.036(5) 0.036(5) 0.010(4) 0.011(5) 0.008(4)
C43 0.037(5) 0.045(6) 0.037(5) 0.000(4) 0.012(5) 0.004(5)
C44 0.037(5) 0.038(5) 0.033(5) 0.010(4) 0.020(4) 0.009(4)
C45 0.036(5) 0.039(5) 0.039(5) 0.003(4) 0.025(4) 0.004(4)
C46 0.053(6) 0.041(6) 0.068(7) 0.015(5) 0.044(6) 0.008(5)
C47 0.049(6) 0.049(6) 0.068(7) -0.002(5) 0.045(6) -0.004(5)
C48 0.073(7) 0.053(6) 0.065(7) 0.004(5) 0.059(6) 0.002(6)
C49 0.063(7) 0.051(6) 0.058(6) 0.005(5) 0.049(6) 0.001(5)
C50 0.054(6) 0.054(6) 0.052(6) 0.007(5) 0.038(6) 0.008(5)
C51 0.038(5) 0.027(4) 0.022(4) 0.004(3) 0.016(4) 0.003(4)
C52 0.055(7) 0.066(7) 0.067(7) 0.035(6) 0.041(6) 0.022(6)
C53 0.081(8) 0.074(9) 0.069(8) 0.043(6) 0.054(7) 0.020(7)
C54 0.064(7) 0.047(6) 0.046(6) 0.012(5) 0.028(6) 0.011(6)
C55 0.052(7) 0.059(7) 0.072(8) 0.028(6) 0.036(6) 0.020(6)
C56 0.057(7) 0.058(7) 0.075(8) 0.025(6) 0.046(6) 0.016(6)
C57 0.113(11) 0.071(9) 0.076(9) -0.012(7) 0.059(9) 0.008(8)
Cl1 0.088(2) 0.0565(17) 0.0588(17) -0.0036(14) 0.0440(17) 0.0035(16)
Cl2 0.078(2) 0.158(4) 0.097(3) -0.059(3) 0.062(2) -0.042(2)
F1 0.104(6) 0.090(6) 0.111(6) -0.038(5) 0.054(6) 0.005(5)
F2 0.066(5) 0.330(15) 0.045(4) 0.022(6) 0.034(4) -0.031(6)
F3 0.069(5) 0.044(4) 0.120(6) -0.018(4) 0.009(5) 0.016(3)
F4 0.048(4) 0.113(6) 0.065(4) -0.024(4) 0.026(4) -0.016(4)
F5 0.117(7) 0.138(8) 0.113(7) 0.044(6) 0.085(6) 0.017(6)
F6 0.054(4) 0.067(4) 0.051(4) -0.004(3) 0.023(3) 0.004(3)
Ir1 0.0343(2) 0.02165(18) 0.02754(18) -0.00044(14) 0.01946(16) 0.00008(15)
N1 0.037(4) 0.017(3) 0.027(3) 0.000(3) 0.022(3) 0.002(3)
N2 0.035(4) 0.031(4) 0.027(4) -0.006(3) 0.017(3) -0.006(3)
N3 0.032(4) 0.019(3) 0.042(4) 0.000(3) 0.022(4) 0.002(3)
N4 0.040(4) 0.028(4) 0.031(4) 0.003(3) 0.021(4) -0.004(3)
P1 0.0510(16) 0.0615(18) 0.0388(14) -0.0085(12) 0.0294(14) -0.0022(13)

loop_
_atom_type_symbol
_atom_type_description
_atom_type_scat_dispersion_real
_atom_type_scat_dispersion_imag
_atom_type_scat_source
C C 0.0033 0.0016 'International Tables Vol C Tables 4.2.6.8 and 6.1.1.4'
Cl Cl 0.1484 0.1585 'International Tables Vol C Tables 4.2.6.8 and 6.1.1.4'
F F 0.0171 0.0103 'International Tables Vol C Tables 4.2.6.8 and 6.1.1.4'
Ir Ir -1.4442 7.9887 'International Tables Vol C Tables 4.2.6.8 and 6.1.1.4'
N N 0.0061 0.0033 'International Tables Vol C Tables 4.2.6.8 and 6.1.1.4'
P P 0.1023 0.0942 'International Tables Vol C Tables 4.2.6.8 and 6.1.1.4'
H H 0.0000 0.0000 'International Tables Vol C Tables 4.2.6.8 and 6.1.1.4'

loop_
_geom_angle_atom_site_label_1
_geom_angle_atom_site_label_2
_geom_angle_atom_site_label_3
_geom_angle
C2 C1 C6 116.8(8)
C2 C1 Ir1 128.2(6)
C6 C1 Ir1 114.3(6)
C3 C2 C1 121.6(8)
C3 C2 H2 119.2
C1 C2 H2 119.2
C2 C3 C4 121.7(8)
C2 C3 H3 119.1
C4 C3 H3 119.1
C5 C4 C3 116.9(7)
C5 C4 C33 122.7(8)
C3 C4 C33 120.4(7)
C4 C5 C6 121.9(8)
C4 C5 H5 119.1
C6 C5 H5 119.1
C5 C6 C1 120.9(8)
C5 C6 C7 124.4(7)
C1 C6 C7 114.6(7)
N3 C7 C8 120.6(8)
N3 C7 C6 113.3(7)
C8 C7 C6 126.1(8)
C9 C8 C7 120.6(8)
C9 C8 H8 119.7
C7 C8 H8 119.7
C8 C9 C10 118.7(8)
C8 C9 H9 120.6
C10 C9 H9 120.6
C11 C10 C9 119.3(8)
C11 C10 H10 120.4
C9 C10 H10 120.4
C10 C11 N3 122.9(8)
C10 C11 H11 118.5
N3 C11 H11 118.5
C17 C12 C13 116.2(7)
C17 C12 Ir1 114.8(6)
C13 C12 Ir1 129.0(6)
C14 C13 C12 122.0(8)
C14 C13 H13 119.0
C12 C13 H13 119.0
C13 C14 C15 121.4(8)
C13 C14 H14 119.3
C15 C14 H14 119.3
C16 C15 C14 117.6(8)
C16 C15 C39 122.0(7)
C14 C15 C39 120.4(7)
C15 C16 C17 121.5(8)
C15 C16 H16 119.2
C17 C16 H16 119.2
C16 C17 C12 121.2(7)
C16 C17 C18 123.3(7)
C12 C17 C18 115.4(7)
N4 C18 C19 119.2(7)
N4 C18 C17 114.3(7)
C19 C18 C17 126.5(8)
C20 C19 C18 120.6(8)
C20 C19 H19 119.7
C18 C19 H19 119.7
C21 C20 C19 119.4(8)
C21 C20 H20 120.3
C19 C20 H20 120.3
C20 C21 C22 118.4(8)
C20 C21 H21 120.8
C22 C21 H21 120.8
N4 C22 C21 122.8(8)
N4 C22 H22 118.6
C21 C22 H22 118.6
N1 C23 C24 124.1(8)
N1 C23 H23 117.9
C24 C23 H23 117.9
C23 C24 C25 119.2(8)
C23 C24 H24 120.4
C25 C24 H24 120.4
C26 C25 C24 116.7(8)
C26 C25 C45 120.8(7)
C24 C25 C45 122.4(7)
C25 C26 C27 121.2(8)
C25 C26 H26 119.4
C27 C26 H26 119.4
N1 C27 C26 120.7(7)
N1 C27 C28 116.4(7)
C26 C27 C28 123.0(7)
N2 C28 C29 121.7(7)
N2 C28 C27 115.1(7)
C29 C28 C27 123.1(7)
C28 C29 C30 120.5(8)
C28 C29 H29 119.7
C30 C29 H29 119.7
C31 C30 C29 116.7(8)
C31 C30 C51 122.1(8)
C29 C30 C51 121.2(8)
C32 C31 C30 119.8(8)
C32 C31 H31 120.1
C30 C31 H31 120.1
N2 C32 C31 124.2(8)
N2 C32 H32 117.9
C31 C32 H32 117.9
C38 C33 C34 117.6(8)
C38 C33 C4 121.6(8)
C34 C33 C4 120.8(8)
C35 C34 C33 121.3(9)
C35 C34 H34 119.4
C33 C34 H34 119.4
C34 C35 C36 120.7(9)
C34 C35 H35 119.6
C36 C35 H35 119.6
C37 C36 C35 118.7(8)
C37 C36 H36 120.6
C35 C36 H36 120.6
C36 C37 C38 120.7(8)
C36 C37 H37 119.6
C38 C37 H37 119.6
C37 C38 C33 120.8(8)
C37 C38 H38 119.6
C33 C38 H38 119.6
C40 C39 C44 118.6(8)
C40 C39 C15 120.7(8)
C44 C39 C15 120.7(8)
C39 C40 C41 120.6(9)
C39 C40 H40 119.7
C41 C40 H40 119.7
C42 C41 C40 120.4(9)
C42 C41 H41 119.8
C40 C41 H41 119.8
C43 C42 C41 118.1(9)
C43 C42 H42 121.0
C41 C42 H42 121.0
C42 C43 C44 122.8(9)
C42 C43 H43 118.6
C44 C43 H43 118.6
C43 C44 C39 119.4(9)
C43 C44 H44 120.3
C39 C44 H44 120.3
C46 C45 C50 116.3(8)
C46 C45 C25 122.5(8)
C50 C45 C25 121.2(8)
C47 C46 C45 122.6(9)
C47 C46 H46 118.7
C45 C46 H46 118.7
C46 C47 C48 119.9(9)
C46 C47 H47 120.1
C48 C47 H47 120.1
C47 C48 C49 118.8(9)
C47 C48 H48 120.6
C49 C48 H48 120.6
C50 C49 C48 118.6(9)
C50 C49 H49 120.7
C48 C49 H49 120.7
C49 C50 C45 123.6(9)
C49 C50 H50 118.2
C45 C50 H50 118.2
C56 C51 C52 114.3(8)
C56 C51 C30 122.7(8)
C52 C51 C30 122.9(8)
C53 C52 C51 123.8(10)
C53 C52 H52 118.1
C51 C52 H52 118.1
C54 C53 C52 119.0(10)
C54 C53 H53 120.5
C52 C53 H53 120.5
C53 C54 C55 119.5(10)
C53 C54 H54 120.2
C55 C54 H54 120.2
C56 C55 C54 118.6(10)
C56 C55 H55 120.7
C54 C55 H55 120.7
C55 C56 C51 124.6(10)
C55 C56 H56 117.7
C51 C56 H56 117.7
Cl2 C57 Cl1 111.7(8)
Cl2 C57 H57A 109.3
Cl1 C57 H57A 109.3
Cl2 C57 H57B 109.3
Cl1 C57 H57B 109.3
H57A C57 H57B 107.9
C1 Ir1 C12 90.4(3)
C1 Ir1 N3 80.4(3)
C12 Ir1 N3 95.0(3)
C1 Ir1 N4 94.1(3)
C12 Ir1 N4 79.8(3)
N3 Ir1 N4 172.4(3)
C1 Ir1 N2 92.7(3)
C12 Ir1 N2 173.9(3)
N3 Ir1 N2 90.6(3)
N4 Ir1 N2 94.8(3)
C1 Ir1 N1 169.0(3)
C12 Ir1 N1 100.5(3)
N3 Ir1 N1 99.5(2)
N4 Ir1 N1 87.0(2)
N2 Ir1 N1 76.4(2)
C23 N1 C27 117.8(7)
C23 N1 Ir1 127.1(5)
C27 N1 Ir1 114.5(5)
C32 N2 C28 117.1(7)
C32 N2 Ir1 126.5(6)
C28 N2 Ir1 116.4(5)
C11 N3 C7 117.9(7)
C11 N3 Ir1 125.7(5)
C7 N3 Ir1 116.5(5)
C22 N4 C18 119.4(7)
C22 N4 Ir1 124.9(6)
C18 N4 Ir1 115.6(5)
F3 P1 F2 96.6(6)
F3 P1 F5 91.0(5)
F2 P1 F5 172.4(6)
F3 P1 F6 91.4(4)
F2 P1 F6 89.2(4)
F5 P1 F6 90.4(4)
F3 P1 F4 88.8(4)
F2 P1 F4 89.5(4)
F5 P1 F4 91.0(5)
F6 P1 F4 178.6(4)
F3 P1 F1 174.8(5)
F2 P1 F1 88.7(6)
F5 P1 F1 83.8(5)
F6 P1 F1 88.5(4)
F4 P1 F1 91.5(4)

loop_
_geom_bond_atom_site_label_1
_geom_bond_atom_site_label_2
_geom_bond_distance
C1 C2 1.393(11)
C1 C6 1.433(11)
C1 Ir1 2.011(8)
C2 C3 1.382(11)
C2 H2 0.9500
C3 C4 1.421(11)
C3 H3 0.9500
C4 C5 1.389(11)
C4 C33 1.493(11)
C5 C6 1.388(12)
C5 H5 0.9500
C6 C7 1.473(12)
C7 N3 1.377(10)
C7 C8 1.390(11)
C8 C9 1.381(12)
C8 H8 0.9500
C9 C10 1.392(13)
C9 H9 0.9500
C10 C11 1.367(11)
C10 H10 0.9500
C11 N3 1.370(10)
C11 H11 0.9500
C12 C17 1.407(11)
C12 C13 1.417(11)
C12 Ir1 2.025(8)
C13 C14 1.375(11)
C13 H13 0.9500
C14 C15 1.398(11)
C14 H14 0.9500
C15 C16 1.391(11)
C15 C39 1.517(12)
C16 C17 1.398(11)
C16 H16 0.9500
C17 C18 1.447(11)
C18 N4 1.375(10)
C18 C19 1.400(10)
C19 C20 1.380(11)
C19 H19 0.9500
C20 C21 1.380(12)
C20 H20 0.9500
C21 C22 1.389(12)
C21 H21 0.9500
C22 N4 1.343(10)
C22 H22 0.9500
C23 N1 1.348(10)
C23 C24 1.369(12)
C23 H23 0.9500
C24 C25 1.415(11)
C24 H24 0.9500
C25 C26 1.389(11)
C25 C45 1.494(11)
C26 C27 1.402(11)
C26 H26 0.9500
C27 N1 1.362(9)
C27 C28 1.473(11)
C28 N2 1.360(10)
C28 C29 1.403(11)
C29 C30 1.404(11)
C29 H29 0.9500
C30 C31 1.393(11)
C30 C51 1.493(11)
C31 C32 1.383(11)
C31 H31 0.9500
C32 N2 1.344(10)
C32 H32 0.9500
C33 C38 1.393(11)
C33 C34 1.413(12)
C34 C35 1.356(12)
C34 H34 0.9500
C35 C36 1.402(13)
C35 H35 0.9500
C36 C37 1.381(12)
C36 H36 0.9500
C37 C38 1.388(12)
C37 H37 0.9500
C38 H38 0.9500
C39 C40 1.379(12)
C39 C44 1.391(12)
C40 C41 1.399(12)
C40 H40 0.9500
C41 C42 1.390(13)
C41 H41 0.9500
C42 C43 1.352(13)
C42 H42 0.9500
C43 C44 1.388(12)
C43 H43 0.9500
C44 H44 0.9500
C45 C46 1.385(12)
C45 C50 1.389(12)
C46 C47 1.386(12)
C46 H46 0.9500
C47 C48 1.400(13)
C47 H47 0.9500
C48 C49 1.410(13)
C48 H48 0.9500
C49 C50 1.386(12)
C49 H49 0.9500
C50 H50 0.9500
C51 C56 1.367(12)
C51 C52 1.383(12)
C52 C53 1.375(13)
C52 H52 0.9500
C53 C54 1.368(15)
C53 H53 0.9500
C54 C55 1.385(14)
C54 H54 0.9500
C55 C56 1.368(13)
C55 H55 0.9500
C56 H56 0.9500
C57 Cl2 1.753(13)
C57 Cl1 1.766(12)
C57 H57A 0.9900
C57 H57B 0.9900
F1 P1 1.638(8)
F2 P1 1.542(7)
F3 P1 1.541(7)
F4 P1 1.605(7)
F5 P1 1.577(8)
F6 P1 1.593(6)
Ir1 N3 2.043(7)
Ir1 N4 2.056(7)
Ir1 N2 2.141(7)
Ir1 N1 2.161(6)

loop_
_geom_torsion_atom_site_label_1
_geom_torsion_atom_site_label_2
_geom_torsion_atom_site_label_3
_geom_torsion_atom_site_label_4
_geom_torsion
C6 C1 C2 C3 4.8(12)
Ir1 C1 C2 C3 -165.4(7)
C1 C2 C3 C4 -1.3(13)
C2 C3 C4 C5 -2.6(12)
C2 C3 C4 C33 176.3(8)
C3 C4 C5 C6 3.0(12)
C33 C4 C5 C6 -175.9(8)
C4 C5 C6 C1 0.5(12)
C4 C5 C6 C7 177.3(8)
C2 C1 C6 C5 -4.4(12)
Ir1 C1 C6 C5 167.1(6)
C2 C1 C6 C7 178.6(7)
Ir1 C1 C6 C7 -9.9(9)
C5 C6 C7 N3 -172.6(7)
C1 C6 C7 N3 4.3(10)
C5 C6 C7 C8 8.5(13)
C1 C6 C7 C8 -174.6(8)
N3 C7 C8 C9 -1.2(13)
C6 C7 C8 C9 177.6(8)
C7 C8 C9 C10 -0.4(13)
C8 C9 C10 C11 1.6(13)
C9 C10 C11 N3 -1.2(13)
C17 C12 C13 C14 -2.4(12)
Ir1 C12 C13 C14 174.8(7)
C12 C13 C14 C15 -0.6(13)
C13 C14 C15 C16 2.5(13)
C13 C14 C15 C39 -176.7(8)
C14 C15 C16 C17 -1.3(12)
C39 C15 C16 C17 177.9(8)
C15 C16 C17 C12 -1.9(13)
C15 C16 C17 C18 -179.3(8)
C13 C12 C17 C16 3.6(12)
Ir1 C12 C17 C16 -174.0(6)
C13 C12 C17 C18 -178.7(7)
Ir1 C12 C17 C18 3.7(9)
C16 C17 C18 N4 173.4(7)
C12 C17 C18 N4 -4.2(10)
C16 C17 C18 C19 -5.0(13)
C12 C17 C18 C19 177.4(8)
N4 C18 C19 C20 -0.2(12)
C17 C18 C19 C20 178.1(8)
C18 C19 C20 C21 -0.8(13)
C19 C20 C21 C22 2.0(14)
C20 C21 C22 N4 -2.3(14)
N1 C23 C24 C25 -1.8(13)
C23 C24 C25 C26 2.2(12)
C23 C24 C25 C45 -174.9(8)
C24 C25 C26 C27 1.1(12)
C45 C25 C26 C27 178.2(8)
C25 C26 C27 N1 -5.1(12)
C25 C26 C27 C28 176.9(7)
N1 C27 C28 N2 -6.1(10)
C26 C27 C28 N2 171.9(7)
N1 C27 C28 C29 173.0(7)
C26 C27 C28 C29 -9.0(12)
N2 C28 C29 C30 2.4(12)
C27 C28 C29 C30 -176.7(7)
C28 C29 C30 C31 -1.4(12)
C28 C29 C30 C51 177.7(7)
C29 C30 C31 C32 -0.2(12)
C51 C30 C31 C32 -179.2(8)
C30 C31 C32 N2 0.9(13)
C5 C4 C33 C38 -29.1(12)
C3 C4 C33 C38 152.0(8)
C5 C4 C33 C34 149.7(8)
C3 C4 C33 C34 -29.1(12)
C38 C33 C34 C35 -2.7(13)
C4 C33 C34 C35 178.4(8)
C33 C34 C35 C36 3.1(15)
C34 C35 C36 C37 -0.6(14)
C35 C36 C37 C38 -2.3(13)
C36 C37 C38 C33 2.7(13)
C34 C33 C38 C37 -0.2(12)
C4 C33 C38 C37 178.6(8)
C16 C15 C39 C40 -127.8(10)
C14 C15 C39 C40 51.3(12)
C16 C15 C39 C44 52.1(12)
C14 C15 C39 C44 -128.7(9)
C44 C39 C40 C41 -2.5(15)
C15 C39 C40 C41 177.4(9)
C39 C40 C41 C42 1.2(16)
C40 C41 C42 C43 0.2(15)
C41 C42 C43 C44 -0.3(14)
C42 C43 C44 C39 -1.0(14)
C40 C39 C44 C43 2.4(14)
C15 C39 C44 C43 -177.6(8)
C26 C25 C45 C46 -156.2(9)
C24 C25 C45 C46 20.8(14)
C26 C25 C45 C50 22.4(13)
C24 C25 C45 C50 -160.6(9)
C50 C45 C46 C47 1.0(15)
C25 C45 C46 C47 179.6(9)
C45 C46 C47 C48 2.2(16)
C46 C47 C48 C49 -4.7(15)
C47 C48 C49 C50 3.9(15)
C48 C49 C50 C45 -0.8(16)
C46 C45 C50 C49 -1.7(15)
C25 C45 C50 C49 179.6(9)
C31 C30 C51 C56 2.8(13)
C29 C30 C51 C56 -176.2(9)
C31 C30 C51 C52 -176.5(9)
C29 C30 C51 C52 4.5(13)
C56 C51 C52 C53 2.7(16)
C30 C51 C52 C53 -178.0(10)
C51 C52 C53 C54 -3.2(19)
C52 C53 C54 C55 1.7(18)
C53 C54 C55 C56 -0.1(18)
C54 C55 C56 C51 -0.2(19)
C52 C51 C56 C55 -1.0(16)
C30 C51 C56 C55 179.7(10)
C24 C23 N1 C27 -2.2(12)
C24 C23 N1 Ir1 168.3(6)
C26 C27 N1 C23 5.6(11)
C28 C27 N1 C23 -176.3(7)
C26 C27 N1 Ir1 -166.1(6)
C28 C27 N1 Ir1 11.9(8)
C31 C32 N2 C28 0.1(12)
C31 C32 N2 Ir1 -179.5(6)
C29 C28 N2 C32 -1.7(11)
C27 C28 N2 C32 177.5(7)
C29 C28 N2 Ir1 178.0(6)
C27 C28 N2 Ir1 -2.9(8)
C10 C11 N3 C7 -0.4(11)
C10 C11 N3 Ir1 178.9(6)
C8 C7 N3 C11 1.6(11)
C6 C7 N3 C11 -177.4(7)
C8 C7 N3 Ir1 -177.8(6)
C6 C7 N3 Ir1 3.2(9)
C21 C22 N4 C18 1.3(13)
C21 C22 N4 Ir1 180.0(7)
C19 C18 N4 C22 0.0(12)
C17 C18 N4 C22 -178.5(7)
C19 C18 N4 Ir1 -178.8(6)
C17 C18 N4 Ir1 2.7(9)
